data_4116668
loop_
_publ_author_name
'T. M. Barclay'
'A. W. Cordes'
'N. A. George'
'R. C. Haddon'
'M. E. Itkis'
'M. S. Mashuta'
'R. T. Oakley'
'G. W. Patenaude'
'R. W. Reed'
'J. F. Richardson'
'H. Zhang'

_publ_section_title
;
 Redox, Magnetic, and Structural Properties of 1,3,2-Dithiazolyl Radicals.
 A Case Study on the Ternary Heterocycle S3N5C4
;
_journal_name_full 'Journal of the American Chemical Society'
_journal_page_first 352
_journal_page_last 360
_journal_paper_doi 10.1021/ja973338a
_journal_volume 120
_journal_year 1998
_chemical_formula_moiety 'S3 N5 C4 '
_chemical_formula_sum 'C4 N5 S3'
_chemical_formula_weight 214.26
_chemical_name_systematic ?
_space_group_IT_number 2
_symmetry_cell_setting triclinic
_symmetry_space_group_name_Hall '-P 1'
_symmetry_space_group_name_H-M 'P -1'
_cell_angle_alpha 71.34(2)
_cell_angle_beta 89.28(2)
_cell_angle_gamma 87.80(2)
_cell_formula_units_Z 2
_cell_length_a 4.4456(8)
_cell_length_b 8.407(2)
_cell_length_c 9.671(3)
_cell_measurement_reflns_used 25
_cell_measurement_temperature 293
_cell_measurement_theta_max 24.00
_cell_measurement_theta_min 18.00
_cell_volume 342.19(15)
_computing_data_reduction 'NRCVAX DATRD2'
_computing_molecular_graphics NRCVAX
_computing_publication_material 'NRCVAX TABLES Jan 94 Version'
_computing_structure_refinement 'NRCVAX LSTSQ'
_computing_structure_solution 'NRCVAX SOLVER'
_diffrn_ambient_temperature 293
_diffrn_measurement_device 'Nonius CAD-4    '
_diffrn_measurement_method 'Theta/2theta scan b/P/b '
_diffrn_radiation_monochromator graphite
_diffrn_radiation_source 'xray tube'
_diffrn_radiation_type 'Molybdenum K\a'
_diffrn_radiation_wavelength 0.7107
_diffrn_reflns_av_R_equivalents 0.016
_diffrn_reflns_limit_h_max 5
_diffrn_reflns_limit_h_min -5
_diffrn_reflns_limit_k_max 10
_diffrn_reflns_limit_k_min 0
_diffrn_reflns_limit_l_max 12
_diffrn_reflns_limit_l_min -11
_diffrn_reflns_number 1780
_diffrn_reflns_theta_max 27.49
_diffrn_reflns_theta_min 0.00
_diffrn_standards_decay_% 0.5
_diffrn_standards_interval_time 60
_diffrn_standards_number 3
_exptl_absorpt_coefficient_mu 0.98
_exptl_absorpt_correction_T_max 1.0000
_exptl_absorpt_correction_T_min 1.0000
_exptl_absorpt_correction_type none
_exptl_crystal_density_diffrn 2.079
_exptl_crystal_F_000 214.72
_exptl_crystal_size_max 0.12
_exptl_crystal_size_mid 0.35
_exptl_crystal_size_min 0.52
_refine_diff_density_max 0.32
_refine_diff_density_min -0.24
_refine_ls_extinction_coef 0.9(3)
_refine_ls_extinction_method Larson
_refine_ls_goodness_of_fit_obs 1.65
_refine_ls_matrix_type full
_refine_ls_number_parameters 110
_refine_ls_number_reflns 1424
_refine_ls_R_factor_all 0.023
_refine_ls_R_factor_obs 0.023
_refine_ls_shift/esd_max 0.005
_refine_ls_structure_factor_coef F
_refine_ls_weighting_details 'w = 1/(\s^2^(F)+0.0003F^2^)'
_refine_ls_weighting_scheme calc
_refine_ls_wR_factor_all 0.035
_refine_ls_wR_factor_obs 0.035
_reflns_number_observed 1425
_reflns_number_total 1575
_reflns_observed_criterion 'Inet > 2.5\s(Inet)'
_cod_data_source_file ja973338a_1.cif
_cod_data_source_block 11RT
_cod_depositor_comments
;
The following automatic conversions were performed:

'_refine_ls_weighting_scheme' value '1/(\s^2^(F)+0.0003F^2^)' was
changed to 'calc'. New tag '_refine_ls_weighting_details' was
created. The value of the new tag was set to 'w =
1/(\s^2^(F)+0.0003F^2^)'.

Automatic conversion script
Id: cif_fix_values 3143 2015-03-26 13:38:13Z robertas 
;
_cod_original_cell_volume 342.2(1)
_cod_original_formula_sum 'S3 N5 C4 '
_cod_database_code 4116668

loop_
_symmetry_equiv_pos_as_xyz
x,y,z
-x,-y,-z

loop_
_atom_site_aniso_label
_atom_site_aniso_U_11
_atom_site_aniso_U_22
_atom_site_aniso_U_33
_atom_site_aniso_U_12
_atom_site_aniso_U_13
_atom_site_aniso_U_23
_atom_site_aniso_type_symbol
S1 0.0499(3) 0.02025(21) 0.03547(23) -0.00717(17) -0.01713(20) -0.00384(16) S
S2 0.03625(24) 0.02676(21) 0.02522(21) -0.00707(16) -0.00937(16) -0.00661(15) S
S3 0.02972(22) 0.02320(20) 0.02869(21) -0.00583(15) -0.00521(15) -0.00772(15) S
N1 0.0348(7) 0.0234(6) 0.0263(6) -0.0034(5) -0.0088(5) -0.0048(5) n
N2 0.0302(7) 0.0233(6) 0.0249(6) -0.0033(5) -0.0066(5) -0.0049(5) n
N3 0.0463(9) 0.0251(6) 0.0356(7) -0.0092(6) -0.0128(6) -0.0077(5) n
N4 0.0317(7) 0.0250(6) 0.0265(6) -0.0045(5) -0.0072(5) -0.0065(5) n
N5 0.0332(7) 0.0232(6) 0.0296(6) -0.0038(5) -0.0068(6) -0.0052(5) n
C1 0.0300(8) 0.0208(6) 0.0237(6) -0.0021(6) -0.0037(6) -0.0066(5) C
C2 0.0249(7) 0.0234(7) 0.0220(6) -0.0011(5) -0.0036(5) -0.0070(5) C
C3 0.0244(7) 0.0205(6) 0.0221(6) -0.0020(5) -0.0021(5) -0.0044(5) C
C4 0.0242(7) 0.0249(7) 0.0218(6) -0.0016(5) -0.0029(5) -0.0077(5) C

loop_
_atom_site_label
_atom_site_fract_x
_atom_site_fract_y
_atom_site_fract_z
_atom_site_U_iso_or_equiv
_atom_site_thermal_displace_type
_atom_site_type_symbol
S1 0.82686(11) 0.53386(5) 0.17330(5) 0.03609(23) Uij S
S2 1.05427(9) 0.29869(5) 0.42462(4) 0.02957(20) Uij S
S3 0.22142(9) -0.12463(5) 0.17519(4) 0.02716(20) Uij S
N1 0.4998(3) 0.30193(16) 0.11164(14) 0.0288(6) Uij n
N2 0.7509(3) 0.05232(15) 0.37356(13) 0.0267(6) Uij n
N3 1.0400(4) 0.49391(17) 0.31769(16) 0.0358(7) Uij n
N4 0.2327(3) 0.07443(15) 0.08461(13) 0.0280(6) Uij n
N5 0.4537(3) -0.13926(17) 0.30630(14) 0.0293(6) Uij n
C1 0.6934(4) 0.33583(17) 0.20002(15) 0.0249(7) Uij C
C2 0.4269(3) 0.13832(18) 0.15522(15) 0.0235(7) Uij C
C3 0.5523(3) 0.01452(17) 0.28421(15) 0.0228(6) Uij C
C4 0.8156(3) 0.21261(18) 0.33043(15) 0.0235(6) Uij C

loop_
_atom_type_symbol
_atom_type_scat_dispersion_real
_atom_type_scat_dispersion_imag
_atom_type_scat_source
S 0.110 0.124 'International Tables Vol. IV Table 2.2B'
N 0.004 0.003 'International Tables Vol. IV Table 2.2B'
C 0.002 0.002 'International Tables Vol. IV Table 2.2B'

loop_
_geom_angle_atom_site_label_1
_geom_angle_atom_site_label_2
_geom_angle_atom_site_label_3
_geom_angle
N3 S1 C1 99.66(7)
N3 S2 C4 99.53(7)
N4 S3 N5 100.89(7)
C1 N1 C2 112.90(12)
C3 N2 C4 113.00(12)
S1 N3 S2 115.83(9)
S3 N4 C2 106.23(10)
S3 N5 C3 106.44(10)
S1 C1 N1 123.52(11)
S1 C1 C4 112.36(11)
N1 C1 C4 124.12(13)
N1 C2 N4 123.90(13)
N1 C2 C3 123.06(13)
N4 C2 C3 113.04(13)
N2 C3 N5 123.60(13)
N2 C3 C2 123.01(13)
N5 C3 C2 113.39(13)
S2 C4 N2 123.49(11)
S2 C4 C1 112.61(11)

loop_
_geom_bond_atom_site_label_1
_geom_bond_atom_site_label_2
_geom_bond_distance
S1 N3 1.6337(15)
S1 C1 1.7284(15)
S2 N3 1.6354(15)
S2 C4 1.7276(15)
S3 N4 1.6241(13)
S3 N5 1.6163(14)
N1 C1 1.3213(20)
N1 C2 1.3544(20)
N2 C3 1.3576(19)
N2 C4 1.3191(20)
N4 C2 1.3361(19)
N5 C3 1.3318(20)
C1 C4 1.4480(21)
